data_7712568
loop_
_publ_author_name
'Nasiri Sovari, Sara'
'Kolly, Isabelle'
'Schindler, Kevin'
'Djuri\'c, Ana'
'Srdi\'c-Raji\'c, Tatjana'
'Crochet, Aurelien'
'Pavic, Aleksandar'
'Zobi, Fabio'

_publ_section_title
;
 Synthesis, characterization, and in vivo evaluation of the anticancer
 activity of a series of 5- and 6-(halomethyl)-2,2'-bipyridine rhenium
 tricarbonyl complexes.
;
_journal_name_full 'Dalton Transactions'
_journal_paper_doi 10.1039/D2DT04041G
_journal_year 2023
_chemical_formula_moiety 'C14 H9 Br Cl N2 O3 Re'
_chemical_formula_sum 'C14 H9 Br Cl N2 O3 Re'
_chemical_formula_weight 554.79
_space_group_crystal_system monoclinic
_space_group_IT_number 14
_space_group_name_Hall '-P 2ybc'
_space_group_name_H-M_alt 'P 1 21/c 1'
_atom_sites_solution_hydrogens geom
_atom_sites_solution_primary dual
_audit_creation_date 2020-12-14
_audit_creation_method
;
Olex2 1.3
(compiled 2020.11.12 svn.r5f609507 for OlexSys, GUI svn.r6226)
;
_audit_update_record
;
2021-06-18 deposited with the CCDC.	2023-03-09 downloaded from the CCDC.
;
_cell_angle_alpha 90
_cell_angle_beta 97.486(5)
_cell_angle_gamma 90
_cell_formula_units_Z 4
_cell_length_a 10.9380(6)
_cell_length_b 12.1342(11)
_cell_length_c 12.3961(7)
_cell_measurement_reflns_used 34111
_cell_measurement_temperature 200(2)
_cell_measurement_theta_max 65.54
_cell_measurement_theta_min 4.07
_cell_volume 1631.2(2)
_computing_molecular_graphics 'Olex2 1.3 (Dolomanov et al., 2009)'
_computing_publication_material 'Olex2 1.3 (Dolomanov et al., 2009)'
_computing_structure_refinement 'SHELXL 2017/1 (Sheldrick, 2015)'
_computing_structure_solution 'SHELXT 2014/5 (Sheldrick, 2014)'
_diffrn_ambient_temperature 200(2)
_diffrn_detector Pilatus300K
_diffrn_detector_area_resol_mean 5.81
_diffrn_detector_type 'Dectris Pilatus 300K'
_diffrn_measured_fraction_theta_full 0.896
_diffrn_measured_fraction_theta_max 0.896
_diffrn_measurement_device 'Eulerian 4-circle diffractometer'
_diffrn_measurement_device_type 'STOE STADIVARI'
_diffrn_measurement_method 'rotation method, \w scans'
_diffrn_radiation_collimation '1.2 mm, 0.6 diameter'
_diffrn_radiation_monochromator 'Graded multilayer mirror'
_diffrn_radiation_probe x-ray
_diffrn_radiation_type 'Cu K\a'
_diffrn_radiation_wavelength 1.54186
_diffrn_reflns_av_R_equivalents 0.0510
_diffrn_reflns_av_unetI/netI 0.0314
_diffrn_reflns_Laue_measured_fraction_full 0.896
_diffrn_reflns_Laue_measured_fraction_max 0.896
_diffrn_reflns_limit_h_max 7
_diffrn_reflns_limit_h_min -12
_diffrn_reflns_limit_k_max 13
_diffrn_reflns_limit_k_min -13
_diffrn_reflns_limit_l_max 13
_diffrn_reflns_limit_l_min -14
_diffrn_reflns_number 9479
_diffrn_reflns_point_group_measured_fraction_full 0.896
_diffrn_reflns_point_group_measured_fraction_max 0.896
_diffrn_reflns_theta_full 66.731
_diffrn_reflns_theta_max 66.731
_diffrn_reflns_theta_min 5.122
_diffrn_source 'Primux 100 micro'
_exptl_absorpt_coefficient_mu 19.068
_exptl_absorpt_correction_T_max 0.3089
_exptl_absorpt_correction_T_min 0.062
_exptl_absorpt_correction_type multi-scan
_exptl_absorpt_process_details
;
STOE X-Red32, absorption correction by Gaussian integration, analogous to
P. Coppens, "The Evaluation of Absorption and Extinction in Single-Crystal
Structure Analysis", published in: F. R. Ahmed (Editor), "Crystallographic
Computing", Munksgaard, Copenhagen (1970), 255 - 270. Afterwards scaling of
reflection intensities was performed within STOE LANA. J. Koziskova, F. Hahn,
J. Richter, J. Kozisek, Acta Chimica Slovaca, vol. 9, no. 2, 2016, pp. 136-140.
;
_exptl_crystal_colour yellow
_exptl_crystal_colour_primary yellow
_exptl_crystal_density_diffrn 2.259
_exptl_crystal_description plate
_exptl_crystal_F_000 1032
_exptl_crystal_recrystallization_method 'layering DCM/pentane'
_exptl_crystal_size_max 0.12
_exptl_crystal_size_mid 0.08
_exptl_crystal_size_min 0.04
_refine_diff_density_max 5.617
_refine_diff_density_min -2.585
_refine_diff_density_rms 0.295
_refine_ls_extinction_coef 0.00080(18)
_refine_ls_extinction_expression Fc^*^=kFc[1+0.001xFc^2^\l^3^/sin(2\q)]^-1/4^
_refine_ls_extinction_method 'SHELXL-2017/1 (Sheldrick 2017)'
_refine_ls_goodness_of_fit_ref 1.111
_refine_ls_hydrogen_treatment constr
_refine_ls_matrix_type full
_refine_ls_number_parameters 200
_refine_ls_number_reflns 2595
_refine_ls_number_restraints 0
_refine_ls_restrained_S_all 1.111
_refine_ls_R_factor_all 0.0852
_refine_ls_R_factor_gt 0.0829
_refine_ls_shift/su_max 0.001
_refine_ls_shift/su_mean 0.000
_refine_ls_structure_factor_coef Fsqd
_refine_ls_weighting_details 'w=1/[\s^2^(Fo^2^)+(0.1395P)^2^+19.0354P] where P=(Fo^2^+2Fc^2^)/3'
_refine_ls_weighting_scheme calc
_refine_ls_wR_factor_gt 0.2252
_refine_ls_wR_factor_ref 0.2289
_reflns_Friedel_coverage 0.000
_reflns_number_gt 2471
_reflns_number_total 2595
_reflns_threshold_expression 'I > 2\s(I)'
_cod_data_source_file d2dt04041g2.cif
_cod_data_source_block m-recl-02
_cod_database_code 7712568
_shelx_shelxl_version_number 2017/1
_shelx_space_group_comment
;
The symmetry employed for this shelxl refinement is uniquely defined
by the following loop, which should always be used as a source of
symmetry information in preference to the above space-group names.
They are only intended as comments.
;
_olex2_refinement_description
;
1. Fixed Uiso
 At 1.2 times of:
  All C(H) groups, All C(H,H) groups
2.a Secondary CH2 refined with riding coordinates:
 C11(H11A,H11B)
2.b Aromatic/amide H refined with riding coordinates:
 C1(H1), C2(H2), C3(H3), C4(H4), C7(H7), C8(H8), C10(H10)
;
_olex2_exptl_crystal_mounting_method 'on loop with oil'
_olex2_submission_special_instructions 'No special instructions were received'

loop_
_space_group_symop_operation_xyz
'x, y, z'
'-x, y+1/2, -z+1/2'
'-x, -y, -z'
'x, -y-1/2, z-1/2'

loop_
_atom_site_label
_atom_site_type_symbol
_atom_site_fract_x
_atom_site_fract_y
_atom_site_fract_z
_atom_site_U_iso_or_equiv
_atom_site_adp_type
_atom_site_occupancy
_atom_site_site_symmetry_order
_atom_site_calc_flag
_atom_site_refinement_flags_posn
_atom_site_refinement_flags_adp
_atom_site_refinement_flags_occupancy
_atom_site_disorder_assembly
_atom_site_disorder_group
Re1 Re 0.65860(6) 0.54144(6) 0.28574(5) 0.0598(4) Uani 1 1 d . . . . .
Br1 Br 0.86712(16) 0.50283(17) 0.21245(13) 0.0661(5) Uani 1 1 d . . . . .
Cl1 Cl 0.8192(7) 0.0499(4) 0.3535(5) 0.1011(19) Uani 1 1 d . . . . .
O1 O 0.4221(13) 0.5888(19) 0.3869(14) 0.122(6) Uani 1 1 d . . . . .
O2 O 0.5091(13) 0.3895(15) 0.1224(12) 0.103(5) Uani 1 1 d . . . . .
O3 O 0.5995(14) 0.7395(14) 0.1325(13) 0.104(5) Uani 1 1 d . . . . .
N1 N 0.7730(11) 0.6323(12) 0.4147(10) 0.063(3) Uani 1 1 d . . . . .
N2 N 0.7262(11) 0.4162(11) 0.4050(10) 0.059(3) Uani 1 1 d . . . . .
C1 C 0.7915(17) 0.7389(14) 0.4155(16) 0.074(4) Uani 1 1 d . . . . .
H1 H 0.755476 0.781127 0.357309 0.089 Uiso 1 1 calc R U . . .
C2 C 0.8638(18) 0.7904(18) 0.5015(17) 0.084(5) Uani 1 1 d . . . . .
H2 H 0.875481 0.866304 0.500243 0.101 Uiso 1 1 calc R U . . .
C3 C 0.9166(17) 0.7312(18) 0.5861(17) 0.086(6) Uani 1 1 d . . . . .
H3 H 0.966471 0.764911 0.643154 0.103 Uiso 1 1 calc R U . . .
C4 C 0.8956(14) 0.6192(15) 0.5868(13) 0.068(4) Uani 1 1 d . . . . .
H4 H 0.929359 0.577384 0.646177 0.082 Uiso 1 1 calc R U . . .
C5 C 0.8248(12) 0.5680(13) 0.5000(12) 0.059(4) Uani 1 1 d . . . . .
C6 C 0.8012(15) 0.4491(12) 0.4926(13) 0.060(4) Uani 1 1 d . . . . .
C7 C 0.8510(15) 0.3753(15) 0.5698(13) 0.068(4) Uani 1 1 d . . . . .
H7 H 0.902626 0.399261 0.630826 0.082 Uiso 1 1 calc R U . . .
C8 C 0.8235(17) 0.2653(15) 0.5554(14) 0.074(4) Uani 1 1 d . . . . .
H8 H 0.856492 0.214197 0.607099 0.089 Uiso 1 1 calc R U . . .
C9 C 0.7464(14) 0.2304(14) 0.4637(14) 0.069(4) Uani 1 1 d . . . . .
C10 C 0.7003(14) 0.3106(16) 0.3898(13) 0.071(4) Uani 1 1 d . . . . .
H10 H 0.649435 0.289265 0.327272 0.085 Uiso 1 1 calc R U . . .
C11 C 0.7168(19) 0.1078(16) 0.4391(17) 0.083(5) Uani 1 1 d . . . . .
H11A H 0.632634 0.101103 0.403808 0.099 Uiso 1 1 calc R U . . .
H11B H 0.723546 0.066872 0.506878 0.099 Uiso 1 1 calc R U . . .
C12 C 0.5136(17) 0.5680(19) 0.3527(15) 0.083(5) Uani 1 1 d . . . . .
C13 C 0.5673(17) 0.4484(15) 0.1825(16) 0.072(5) Uani 1 1 d . . . . .
C14 C 0.6203(15) 0.6627(19) 0.1889(14) 0.078(5) Uani 1 1 d . . . . .

loop_
_atom_site_aniso_label
_atom_site_aniso_U_11
_atom_site_aniso_U_22
_atom_site_aniso_U_33
_atom_site_aniso_U_23
_atom_site_aniso_U_13
_atom_site_aniso_U_12
Re1 0.0421(5) 0.0807(7) 0.0574(6) 0.0013(3) 0.0096(3) 0.0050(3)
Br1 0.0518(9) 0.0848(13) 0.0633(10) 0.0004(7) 0.0142(7) 0.0027(8)
Cl1 0.154(5) 0.073(3) 0.088(3) 0.000(2) 0.060(4) 0.000(3)
O1 0.060(8) 0.202(18) 0.113(12) -0.007(12) 0.045(8) 0.030(10)
O2 0.069(8) 0.143(14) 0.094(9) -0.022(9) -0.002(7) -0.012(9)
O3 0.076(9) 0.124(12) 0.111(10) 0.033(10) 0.017(8) 0.018(9)
N1 0.041(6) 0.088(10) 0.060(7) -0.009(6) 0.011(5) 0.010(6)
N2 0.043(6) 0.069(8) 0.066(7) -0.005(6) 0.016(5) -0.001(5)
C1 0.074(11) 0.053(10) 0.096(12) 0.004(8) 0.016(9) 0.012(8)
C2 0.070(11) 0.083(12) 0.102(14) -0.017(11) 0.020(10) -0.004(9)
C3 0.063(10) 0.101(15) 0.091(13) -0.040(11) 0.005(9) -0.014(10)
C4 0.051(8) 0.087(12) 0.066(9) -0.019(8) 0.006(7) 0.002(7)
C5 0.036(7) 0.081(10) 0.060(8) -0.001(7) 0.007(6) 0.017(6)
C6 0.055(9) 0.068(10) 0.058(8) -0.004(6) 0.018(7) 0.001(6)
C7 0.060(9) 0.086(12) 0.061(9) 0.009(8) 0.017(7) 0.010(8)
C8 0.079(11) 0.075(11) 0.072(10) 0.020(8) 0.021(8) 0.003(8)
C9 0.055(9) 0.077(11) 0.077(10) 0.009(8) 0.021(7) 0.002(7)
C10 0.045(8) 0.098(13) 0.071(9) 0.003(9) 0.013(7) -0.001(8)
C11 0.077(12) 0.079(12) 0.092(12) 0.021(10) 0.013(9) -0.004(9)
C12 0.056(10) 0.128(16) 0.065(10) 0.001(10) 0.009(8) -0.001(10)
C13 0.058(10) 0.087(12) 0.072(10) 0.012(8) 0.015(8) 0.003(8)
C14 0.047(9) 0.120(16) 0.067(10) 0.002(10) 0.007(7) 0.000(9)

loop_
_atom_type_symbol
_atom_type_description
_atom_type_scat_dispersion_real
_atom_type_scat_dispersion_imag
_atom_type_scat_source
C C 0.0181 0.0091 'International Tables Vol C Tables 4.2.6.8 and 6.1.1.4'
H H 0.0000 0.0000 'International Tables Vol C Tables 4.2.6.8 and 6.1.1.4'
Br Br -0.6763 1.2805 'International Tables Vol C Tables 4.2.6.8 and 6.1.1.4'
Cl Cl 0.3639 0.7018 'International Tables Vol C Tables 4.2.6.8 and 6.1.1.4'
N N 0.0311 0.0180 'International Tables Vol C Tables 4.2.6.8 and 6.1.1.4'
O O 0.0492 0.0322 'International Tables Vol C Tables 4.2.6.8 and 6.1.1.4'
Re Re -5.2083 5.8923 'International Tables Vol C Tables 4.2.6.8 and 6.1.1.4'

loop_
_geom_angle_atom_site_label_1
_geom_angle_atom_site_label_2
_geom_angle_atom_site_label_3
_geom_angle
_geom_angle_site_symmetry_1
_geom_angle_site_symmetry_3
_geom_angle_publ_flag
N1 Re1 Br1 84.4(3) . . ?
N2 Re1 Br1 82.9(3) . . ?
N2 Re1 N1 75.3(5) . . ?
C12 Re1 Br1 174.7(5) . . ?
C12 Re1 N1 91.5(7) . . ?
C12 Re1 N2 92.9(7) . . ?
C13 Re1 Br1 93.8(6) . . ?
C13 Re1 N1 173.5(6) . . ?
C13 Re1 N2 98.4(7) . . ?
C13 Re1 C12 90.0(8) . . ?
C13 Re1 C14 88.9(8) . . ?
C14 Re1 Br1 92.8(5) . . ?
C14 Re1 N1 97.3(7) . . ?
C14 Re1 N2 171.7(6) . . ?
C14 Re1 C12 90.9(8) . . ?
C1 N1 Re1 125.1(12) . . ?
C1 N1 C5 120.4(15) . . ?
C5 N1 Re1 114.4(11) . . ?
C6 N2 Re1 117.5(11) . . ?
C10 N2 Re1 122.2(11) . . ?
C10 N2 C6 120.2(14) . . ?
N1 C1 H1 119.2 . . ?
N1 C1 C2 121.5(18) . . ?
C2 C1 H1 119.2 . . ?
C1 C2 H2 119.9 . . ?
C3 C2 C1 120.2(19) . . ?
C3 C2 H2 119.9 . . ?
C2 C3 H3 120.7 . . ?
C2 C3 C4 118.6(17) . . ?
C4 C3 H3 120.7 . . ?
C3 C4 H4 119.6 . . ?
C3 C4 C5 120.9(18) . . ?
C5 C4 H4 119.6 . . ?
N1 C5 C4 118.3(16) . . ?
N1 C5 C6 117.3(14) . . ?
C4 C5 C6 124.4(15) . . ?
N2 C6 C5 115.4(14) . . ?
N2 C6 C7 121.3(15) . . ?
C7 C6 C5 123.3(15) . . ?
C6 C7 H7 120.5 . . ?
C6 C7 C8 118.9(17) . . ?
C8 C7 H7 120.5 . . ?
C7 C8 H8 120.0 . . ?
C7 C8 C9 120.1(16) . . ?
C9 C8 H8 120.0 . . ?
C8 C9 C11 123.0(16) . . ?
C10 C9 C8 117.1(17) . . ?
C10 C9 C11 119.8(16) . . ?
N2 C10 C9 122.3(16) . . ?
N2 C10 H10 118.8 . . ?
C9 C10 H10 118.8 . . ?
Cl1 C11 H11A 109.3 . . ?
Cl1 C11 H11B 109.3 . . ?
C9 C11 Cl1 111.4(13) . . ?
C9 C11 H11A 109.3 . . ?
C9 C11 H11B 109.3 . . ?
H11A C11 H11B 108.0 . . ?
O1 C12 Re1 175.0(19) . . ?
O2 C13 Re1 177.3(17) . . ?
O3 C14 Re1 177.5(18) . . ?

loop_
_geom_bond_atom_site_label_1
_geom_bond_atom_site_label_2
_geom_bond_distance
_geom_bond_site_symmetry_2
_geom_bond_publ_flag
Re1 Br1 2.6051(17) . ?
Re1 N1 2.194(13) . ?
Re1 N2 2.180(14) . ?
Re1 C12 1.911(19) . ?
Re1 C13 1.89(2) . ?
Re1 C14 1.91(2) . ?
Cl1 C11 1.78(2) . ?
O1 C12 1.16(2) . ?
O2 C13 1.16(2) . ?
O3 C14 1.17(2) . ?
N1 C1 1.31(2) . ?
N1 C5 1.38(2) . ?
N2 C6 1.33(2) . ?
N2 C10 1.32(2) . ?
C1 H1 0.9300 . ?
C1 C2 1.39(3) . ?
C2 H2 0.9300 . ?
C2 C3 1.34(3) . ?
C3 H3 0.9300 . ?
C3 C4 1.38(3) . ?
C4 H4 0.9300 . ?
C4 C5 1.39(2) . ?
C5 C6 1.47(2) . ?
C6 C7 1.37(2) . ?
C7 H7 0.9300 . ?
C7 C8 1.37(3) . ?
C8 H8 0.9300 . ?
C8 C9 1.39(2) . ?
C9 C10 1.39(2) . ?
C9 C11 1.54(3) . ?
C10 H10 0.9300 . ?
C11 H11A 0.9700 . ?
C11 H11B 0.9700 . ?

loop_
_geom_torsion_atom_site_label_1
_geom_torsion_atom_site_label_2
_geom_torsion_atom_site_label_3
_geom_torsion_atom_site_label_4
_geom_torsion
_geom_torsion_site_symmetry_1
_geom_torsion_site_symmetry_2
_geom_torsion_site_symmetry_3
_geom_torsion_site_symmetry_4
_geom_torsion_publ_flag
Re1 N1 C1 C2 178.8(13) . . . . ?
Re1 N1 C5 C4 -178.1(10) . . . . ?
Re1 N1 C5 C6 2.0(15) . . . . ?
Re1 N2 C6 C5 2.5(16) . . . . ?
Re1 N2 C6 C7 -177.9(11) . . . . ?
Re1 N2 C10 C9 177.9(11) . . . . ?
N1 C1 C2 C3 0(3) . . . . ?
N1 C5 C6 N2 -3.0(19) . . . . ?
N1 C5 C6 C7 177.4(13) . . . . ?
N2 C6 C7 C8 1(2) . . . . ?
C1 N1 C5 C4 1(2) . . . . ?
C1 N1 C5 C6 -179.3(14) . . . . ?
C1 C2 C3 C4 -1(3) . . . . ?
C2 C3 C4 C5 2(3) . . . . ?
C3 C4 C5 N1 -2(2) . . . . ?
C3 C4 C5 C6 178.0(16) . . . . ?
C4 C5 C6 N2 177.1(13) . . . . ?
C4 C5 C6 C7 -3(2) . . . . ?
C5 N1 C1 C2 0(2) . . . . ?
C5 C6 C7 C8 -179.9(15) . . . . ?
C6 N2 C10 C9 2(2) . . . . ?
C6 C7 C8 C9 0(2) . . . . ?
C7 C8 C9 C10 0(2) . . . . ?
C7 C8 C9 C11 176.7(16) . . . . ?
C8 C9 C10 N2 -1(2) . . . . ?
C8 C9 C11 Cl1 -93.4(18) . . . . ?
C10 N2 C6 C5 179.0(13) . . . . ?
C10 N2 C6 C7 -1(2) . . . . ?
C10 C9 C11 Cl1 83.1(18) . . . . ?
C11 C9 C10 N2 -177.6(15) . . . . ?
